data_4313380
loop_
_publ_author_name
'Luis A. Ortiz-Frade'
'Lena Ruiz-Ram\'irez'
'Ignacio Gonz\'alez'
'Armando Mar\'in-Becerra'
'Manuel Alcarazo'
'Jos\'e G. Alvarado-Rodriguez'
'Rafael Moreno-Esparza'

_publ_contact_author 'Ruiz-Ram\'irez L.'
_publ_contact_author_email lena@servidor.unam.mx
_publ_section_title
;
 Synthesis and Spectroelectrochemical Studies of Mixed Heteroleptic
 Chelate Complexes of Ruthenium(II) with
 1,8-Bis(2-pyridyl)-3,6-dithiaoctane (pdto) and Substituted
 1,10-Phenanthrolines
;
_journal_name_full 'Inorganic Chemistry'
_journal_page_first 1825
_journal_page_last 1834
_journal_paper_doi 10.1021/ic025849q
_journal_volume 42
_journal_year 2003
_chemical_compound_source 'synthesis as described'
_chemical_formula_analytical 'C34 H35 Cl1 F6 N2 P2 Ru1 S2'
_chemical_formula_moiety '[Ru (C~16~ H~20~ N~2~ S~2~) (P C~18~ H~15~) Cl ] P F~6~ (H~2~ O)~0.25~'
_chemical_formula_sum 'C34 H35 Cl F6 N2 O0.25 P2 Ru S2'
_chemical_formula_weight 852.22
_chemical_name_systematic
;
Chloro triphenylphosphine 1,8-bis(2-pyridyl)-3,6-dithioctane 
ruthenium (II) hexaflurophosphate 
;
_space_group_IT_number 14
_symmetry_cell_setting monoclinic
_symmetry_Int_Tables_number 14
_symmetry_space_group_name_Hall '-P 2ybc'
_symmetry_space_group_name_H-M 'P 1 21/c 1'
_atom_sites_solution_hydrogens geom
_atom_sites_solution_primary direct
_atom_sites_solution_secondary difmap
_audit_creation_date 2002-06-28T11:08:18-00:00
_audit_creation_method 'WinGX routine CIF_UPDATE'
_cell_angle_alpha 90
_cell_angle_beta 93.71(2)
_cell_angle_gamma 90
_cell_formula_units_Z 4
_cell_length_a 10.9880(10)
_cell_length_b 23.127(2)
_cell_length_c 14.4700(10)
_cell_measurement_reflns_used 3451
_cell_measurement_temperature 293(2)
_cell_measurement_theta_max 26.14
_cell_measurement_theta_min 1.86
_cell_measurement_wavelength 0.71073
_cell_volume 3669.4(5)
_computing_cell_refinement 'SADABS (Siemens, 1993)'
_computing_data_collection 'SAINT (Siemens, 1995)'
_computing_data_reduction 'SHELXTL (Siemens, 1996)'
_computing_molecular_graphics 'Ortep-3 for Windows (Farrugia, 1997)'
_computing_publication_material 'WinGX publication routines (Farrugia, 1999)'
_computing_structure_refinement 'SHELXL-97 (Sheldrick, 1997)'
_computing_structure_solution 'SHELXS-97 (Sheldrick, 1997)'
_diffrn_ambient_temperature 293(2)
_diffrn_detector 'CCD Area detector'
_diffrn_measured_fraction_theta_full 0.995
_diffrn_measured_fraction_theta_max 0.995
_diffrn_measurement_device 'Brucker 6000 CCD area detector'
_diffrn_measurement_method '\f and \w scans'
_diffrn_radiation_monochromator graphite
_diffrn_radiation_probe x-ray
_diffrn_radiation_type MoK\a
_diffrn_radiation_wavelength 0.71073
_diffrn_reflns_av_R_equivalents 0.161
_diffrn_reflns_av_unetI/netI 0.2096
_diffrn_reflns_limit_h_max 12
_diffrn_reflns_limit_h_min -13
_diffrn_reflns_limit_k_max 27
_diffrn_reflns_limit_k_min -28
_diffrn_reflns_limit_l_max 15
_diffrn_reflns_limit_l_min -17
_diffrn_reflns_number 24511
_diffrn_reflns_theta_full 26.14
_diffrn_reflns_theta_max 26.14
_diffrn_reflns_theta_min 1.66
_diffrn_source 'fine focus sealed tube'
_exptl_absorpt_coefficient_mu 0.760
_exptl_absorpt_correction_type none
_exptl_crystal_colour yellow
_exptl_crystal_density_diffrn 1.543
_exptl_crystal_density_method 'not measured'
_exptl_crystal_description prism
_exptl_crystal_F_000 1728
_exptl_crystal_size_max 0.25
_exptl_crystal_size_mid 0.18
_exptl_crystal_size_min 0.11
_refine_diff_density_max 0.497
_refine_diff_density_min -0.614
_refine_diff_density_rms 0.097
_refine_ls_extinction_method none
_refine_ls_goodness_of_fit_ref 0.769
_refine_ls_hydrogen_treatment mixed
_refine_ls_matrix_type full
_refine_ls_number_parameters 442
_refine_ls_number_reflns 7271
_refine_ls_number_restraints 0
_refine_ls_restrained_S_all 0.769
_refine_ls_R_factor_all 0.1661
_refine_ls_R_factor_gt 0.0561
_refine_ls_shift/su_max 0.001
_refine_ls_shift/su_mean 0
_refine_ls_structure_factor_coef Fsqd
_refine_ls_weighting_details 'calc w=1/[\s^2^(Fo^2^)+(0.0266P)^2^+0.0000P] where P=(Fo^2^+2Fc^2^)/3'
_refine_ls_weighting_scheme calc
_refine_ls_wR_factor_gt 0.0831
_refine_ls_wR_factor_ref 0.1083
_reflns_number_gt 2780
_reflns_number_total 7271
_reflns_threshold_expression >2\s(I)
_cod_data_source_file ic025849qsi20021022_074802_2.cif
_cod_data_source_block rme7a
_cod_original_formula_sum 'C34 H35 Cl1 F6 N2 O0.25 P2 Ru1 S2'
_cod_database_code 4313380

loop_
_symmetry_equiv_pos_as_xyz
'x, y, z'
'-x, y+1/2, -z+1/2'
'-x, -y, -z'
'x, -y-1/2, z-1/2'

loop_
_atom_site_label
_atom_site_type_symbol
_atom_site_fract_x
_atom_site_fract_y
_atom_site_fract_z
_atom_site_U_iso_or_equiv
_atom_site_adp_type
_atom_site_occupancy
_atom_site_symmetry_multiplicity
_atom_site_calc_flag
_atom_site_refinement_flags
_atom_site_disorder_assembly
_atom_site_disorder_group
Ru1 Ru 0.56947(5) 0.85120(2) 0.32863(3) 0.04306(16) Uani 1 1 d . . .
Cl1 Cl 0.48279(17) 0.77431(7) 0.22928(12) 0.0631(5) Uani 1 1 d . . .
N2 N 0.7479(5) 0.8239(2) 0.2968(3) 0.0521(15) Uani 1 1 d . . .
N1 N 0.3950(5) 0.8742(2) 0.3777(3) 0.0500(15) Uani 1 1 d . . .
P1 P 0.54055(15) 0.91169(7) 0.19441(11) 0.0412(4) Uani 1 1 d . . .
S2 S 0.59985(18) 0.78314(8) 0.45005(12) 0.0650(6) Uani 1 1 d . . .
S1 S 0.64555(16) 0.92015(8) 0.43044(11) 0.0535(5) Uani 1 1 d . . .
C16 C 0.7623(7) 0.7661(3) 0.2798(5) 0.074(2) Uani 1 1 d . . .
H16 H 0.6942 0.7423 0.2809 0.088 Uiso 1 1 calc R . .
C15 C 0.8716(10) 0.7414(4) 0.2613(6) 0.098(3) Uani 1 1 d . . .
H15 H 0.8767 0.7019 0.25 0.118 Uiso 1 1 calc R . .
C14 C 0.9737(9) 0.7759(5) 0.2597(7) 0.109(4) Uani 1 1 d . . .
H14 H 1.0488 0.7604 0.247 0.131 Uiso 1 1 calc R . .
C13 C 0.9619(7) 0.8330(4) 0.2771(6) 0.088(3) Uani 1 1 d . . .
H13 H 1.0291 0.8573 0.2751 0.106 Uiso 1 1 calc R . .
C12 C 0.8501(7) 0.8552(4) 0.2978(4) 0.060(2) Uani 1 1 d . . .
C11 C 0.8448(6) 0.9178(3) 0.3220(4) 0.058(2) Uani 1 1 d . . .
H11A H 0.7861 0.9368 0.2792 0.07 Uiso 1 1 calc R . .
H11B H 0.9239 0.9351 0.3143 0.07 Uiso 1 1 calc R . .
C10 C 0.8094(5) 0.9285(3) 0.4205(5) 0.063(2) Uani 1 1 d . . .
H10A H 0.8336 0.9673 0.4392 0.075 Uiso 1 1 calc R . .
H10B H 0.8528 0.9015 0.462 0.075 Uiso 1 1 calc R . .
C9 C 0.6432(7) 0.8850(4) 0.5431(4) 0.075(2) Uani 1 1 d . . .
H9A H 0.6974 0.9058 0.5871 0.09 Uiso 1 1 calc R . .
H9B H 0.5615 0.8875 0.5643 0.09 Uiso 1 1 calc R . .
C8 C 0.6807(8) 0.8234(4) 0.5419(5) 0.085(3) Uani 1 1 d . . .
H8A H 0.6655 0.8058 0.6009 0.102 Uiso 1 1 calc R . .
H8B H 0.7676 0.8211 0.5341 0.102 Uiso 1 1 calc R . .
C7 C 0.4574(7) 0.7675(3) 0.5006(5) 0.085(3) Uani 1 1 d . . .
H7A H 0.4582 0.7279 0.5225 0.102 Uiso 1 1 calc R . .
H7B H 0.4486 0.7927 0.5533 0.102 Uiso 1 1 calc R . .
C6 C 0.3494(7) 0.7762(3) 0.4303(5) 0.075(2) Uani 1 1 d . . .
H6A H 0.369 0.7598 0.3714 0.09 Uiso 1 1 calc R . .
H6B H 0.2794 0.7556 0.4511 0.09 Uiso 1 1 calc R . .
C5 C 0.3172(7) 0.8377(3) 0.4167(5) 0.059(2) Uani 1 1 d . . .
C4 C 0.2089(7) 0.8580(4) 0.4508(5) 0.077(2) Uani 1 1 d . . .
H4 H 0.1575 0.8323 0.4788 0.092 Uiso 1 1 calc R . .
C3 C 0.1777(7) 0.9151(5) 0.4433(6) 0.086(3) Uani 1 1 d . . .
H3 H 0.1045 0.9283 0.4645 0.103 Uiso 1 1 calc R . .
C2 C 0.2565(7) 0.9529(4) 0.4039(5) 0.069(2) Uani 1 1 d . . .
H2 H 0.2385 0.992 0.3979 0.082 Uiso 1 1 calc R . .
C1 C 0.3626(6) 0.9303(3) 0.3740(4) 0.058(2) Uani 1 1 d . . .
H1 H 0.4167 0.956 0.3491 0.069 Uiso 1 1 calc R . .
C17 C 0.4114(6) 0.8922(3) 0.1140(4) 0.0451(17) Uani 1 1 d . . .
C18 C 0.3015(7) 0.8760(3) 0.1470(5) 0.067(2) Uani 1 1 d . . .
H18 H 0.2953 0.872 0.2105 0.08 Uiso 1 1 calc R . .
C19 C 0.1983(7) 0.8653(4) 0.0863(5) 0.082(3) Uani 1 1 d . . .
H19 H 0.1241 0.8557 0.1096 0.098 Uiso 1 1 calc R . .
C20 C 0.2084(7) 0.8692(3) -0.0067(5) 0.066(2) Uani 1 1 d . . .
H20 H 0.1413 0.8612 -0.0472 0.079 Uiso 1 1 calc R . .
C21 C 0.3170(7) 0.8849(3) -0.0412(5) 0.062(2) Uani 1 1 d . . .
H21 H 0.3235 0.8876 -0.1048 0.075 Uiso 1 1 calc R . .
C22 C 0.4165(6) 0.8966(3) 0.0188(4) 0.0521(18) Uani 1 1 d . . .
H22 H 0.4893 0.9078 -0.0053 0.062 Uiso 1 1 calc R . .
C23 C 0.5142(5) 0.9894(3) 0.2084(4) 0.0426(17) Uani 1 1 d . . .
C24 C 0.4099(6) 1.0172(3) 0.1704(5) 0.0561(19) Uani 1 1 d . . .
H24 H 0.3516 0.996 0.1355 0.067 Uiso 1 1 calc R . .
C25 C 0.3918(7) 1.0761(3) 0.1838(5) 0.070(2) Uani 1 1 d . . .
H25 H 0.3224 1.0939 0.1568 0.084 Uiso 1 1 calc R . .
C26 C 0.4751(7) 1.1081(3) 0.2363(5) 0.068(2) Uani 1 1 d . . .
H26 H 0.4617 1.1473 0.2459 0.081 Uiso 1 1 calc R . .
C27 C 0.5765(6) 1.0825(3) 0.2740(5) 0.058(2) Uani 1 1 d . . .
H27 H 0.6342 1.1043 0.3085 0.07 Uiso 1 1 calc R . .
C28 C 0.5958(6) 1.0241(3) 0.2621(5) 0.0536(19) Uani 1 1 d . . .
H28 H 0.6652 1.0072 0.2907 0.064 Uiso 1 1 calc R . .
C29 C 0.6660(5) 0.9088(3) 0.1185(4) 0.0412(16) Uani 1 1 d . . .
C30 C 0.7045(6) 0.8562(3) 0.0866(4) 0.0542(18) Uani 1 1 d . . .
H30 H 0.6648 0.823 0.1052 0.065 Uiso 1 1 calc R . .
C31 C 0.7984(6) 0.8501(4) 0.0289(5) 0.071(2) Uani 1 1 d . . .
H31 H 0.8203 0.8137 0.0083 0.085 Uiso 1 1 calc R . .
C32 C 0.8590(7) 0.8984(5) 0.0023(5) 0.081(3) Uani 1 1 d . . .
H32 H 0.9235 0.895 -0.036 0.097 Uiso 1 1 calc R . .
C33 C 0.8243(7) 0.9521(4) 0.0323(5) 0.080(3) Uani 1 1 d . . .
H33 H 0.8656 0.9849 0.0144 0.096 Uiso 1 1 calc R . .
C34 C 0.7274(6) 0.9574(3) 0.0896(5) 0.059(2) Uani 1 1 d . . .
H34 H 0.7037 0.9939 0.1086 0.071 Uiso 1 1 calc R . .
P2 P 0.9903(2) 1.08265(11) 0.29932(17) 0.0737(7) Uani 1 1 d . . .
F1 F 0.9821(10) 1.0341(3) 0.2318(4) 0.252(5) Uani 1 1 d . . .
F2 F 0.9578(7) 1.1274(3) 0.2251(4) 0.204(4) Uani 1 1 d . . .
F3 F 1.0000(6) 1.1323(3) 0.3726(4) 0.157(2) Uani 1 1 d . . .
F4 F 1.1227(5) 1.0943(3) 0.2856(5) 0.183(3) Uani 1 1 d . . .
F5 F 1.0243(5) 1.0388(2) 0.3796(4) 0.141(2) Uani 1 1 d . . .
F6 F 0.8615(5) 1.0714(3) 0.3233(6) 0.211(4) Uani 1 1 d . . .
O1W O 0.218(2) 0.7202(13) 0.163(2) 0.167(13) Uani 0.25 1 d P . .

loop_
_atom_site_aniso_label
_atom_site_aniso_U_11
_atom_site_aniso_U_22
_atom_site_aniso_U_33
_atom_site_aniso_U_23
_atom_site_aniso_U_13
_atom_site_aniso_U_12
Ru1 0.0616(3) 0.0338(3) 0.0334(3) 0.0012(3) 0.0004(2) 0.0003(3)
Cl1 0.0944(14) 0.0445(12) 0.0489(11) -0.0045(9) -0.0062(10) -0.0072(10)
N2 0.074(4) 0.040(4) 0.040(3) -0.007(3) -0.009(3) 0.008(3)
N1 0.071(4) 0.044(4) 0.035(3) 0.001(3) 0.002(3) -0.008(3)
P1 0.0495(11) 0.0367(11) 0.0376(10) 0.0023(9) 0.0050(9) 0.0002(8)
S2 0.0968(15) 0.0494(13) 0.0468(11) 0.0156(10) -0.0113(11) -0.0033(11)
S1 0.0722(13) 0.0489(13) 0.0391(10) -0.0071(9) 0.0010(10) -0.0054(10)
C16 0.086(6) 0.057(6) 0.075(6) -0.010(5) -0.012(5) 0.015(5)
C15 0.120(8) 0.074(7) 0.097(7) -0.021(6) -0.023(7) 0.041(7)
C14 0.078(7) 0.122(11) 0.126(9) -0.022(8) -0.009(7) 0.043(7)
C13 0.069(6) 0.100(9) 0.095(7) -0.020(6) 0.002(5) 0.017(5)
C12 0.065(5) 0.068(6) 0.044(4) -0.021(4) -0.013(4) 0.021(5)
C11 0.059(5) 0.072(6) 0.045(4) 0.002(4) 0.009(4) -0.004(4)
C10 0.065(5) 0.054(5) 0.068(5) -0.008(4) -0.007(4) -0.010(4)
C9 0.095(6) 0.094(7) 0.035(4) -0.004(5) 0.001(4) -0.021(5)
C8 0.117(7) 0.085(7) 0.051(5) 0.021(5) -0.014(5) -0.009(6)
C7 0.119(7) 0.074(6) 0.060(5) 0.030(5) -0.003(5) -0.022(5)
C6 0.095(6) 0.065(6) 0.064(5) 0.017(4) 0.000(5) -0.024(5)
C5 0.067(5) 0.071(6) 0.040(4) 0.001(4) -0.006(4) -0.014(5)
C4 0.063(5) 0.095(8) 0.073(5) 0.000(6) 0.016(5) -0.009(5)
C3 0.066(6) 0.105(8) 0.088(7) -0.013(6) 0.017(5) -0.004(6)
C2 0.070(5) 0.072(6) 0.065(5) -0.012(5) 0.014(5) 0.009(5)
C1 0.073(5) 0.055(5) 0.046(4) 0.000(4) 0.011(4) -0.001(4)
C17 0.053(4) 0.045(5) 0.037(4) -0.002(3) 0.002(4) -0.001(3)
C18 0.081(6) 0.087(6) 0.033(4) 0.000(4) 0.004(4) -0.017(4)
C19 0.065(5) 0.135(9) 0.046(5) 0.005(5) 0.005(4) -0.009(5)
C20 0.056(5) 0.076(6) 0.064(5) 0.000(4) -0.011(4) -0.002(4)
C21 0.061(5) 0.090(6) 0.035(4) -0.001(4) -0.007(4) -0.002(4)
C22 0.047(4) 0.065(5) 0.044(4) 0.004(4) 0.003(4) -0.008(4)
C23 0.048(4) 0.036(4) 0.046(4) 0.007(3) 0.014(4) 0.001(3)
C24 0.066(5) 0.050(5) 0.052(4) 0.002(4) 0.000(4) 0.011(4)
C25 0.083(6) 0.061(6) 0.064(5) 0.015(5) 0.000(5) 0.040(5)
C26 0.095(7) 0.049(6) 0.062(6) 0.007(4) 0.028(5) 0.012(5)
C27 0.073(5) 0.040(5) 0.064(5) -0.003(4) 0.012(4) -0.002(4)
C28 0.059(5) 0.037(5) 0.066(5) 0.002(4) 0.011(4) -0.003(4)
C29 0.047(4) 0.044(4) 0.032(3) 0.008(3) 0.001(3) 0.001(3)
C30 0.064(4) 0.055(5) 0.045(4) 0.003(4) 0.009(4) 0.014(4)
C31 0.061(5) 0.095(7) 0.058(5) -0.016(5) 0.009(4) 0.017(5)
C32 0.051(5) 0.123(9) 0.071(6) 0.006(6) 0.018(5) 0.010(6)
C33 0.063(5) 0.106(8) 0.073(6) 0.010(6) 0.019(5) -0.017(5)
C34 0.064(5) 0.047(5) 0.069(5) 0.003(4) 0.021(4) 0.003(4)
P2 0.0727(17) 0.0705(18) 0.0768(16) 0.0088(15) -0.0035(13) -0.0205(13)
F1 0.536(15) 0.120(6) 0.109(5) -0.050(4) 0.082(7) -0.138(8)
F2 0.296(8) 0.135(6) 0.162(6) 0.090(5) -0.131(6) -0.105(5)
F3 0.235(7) 0.103(5) 0.138(5) -0.018(4) 0.054(5) -0.026(5)
F4 0.094(4) 0.180(7) 0.282(8) 0.013(6) 0.066(5) -0.021(4)
F5 0.174(5) 0.095(5) 0.146(5) 0.039(4) -0.033(4) -0.004(4)
F6 0.071(4) 0.220(8) 0.337(11) 0.075(8) -0.010(5) -0.043(4)
O1W 0.079(17) 0.19(3) 0.23(3) -0.02(3) 0.03(2) -0.039(18)

loop_
_atom_type_symbol
_atom_type_description
_atom_type_scat_dispersion_real
_atom_type_scat_dispersion_imag
_atom_type_scat_source
C C 0.0033 0.0016 'International Tables Vol C Tables 4.2.6.8 and 6.1.1.4'
H H 0 0 'International Tables Vol C Tables 4.2.6.8 and 6.1.1.4'
Cl Cl 0.1484 0.1585 'International Tables Vol C Tables 4.2.6.8 and 6.1.1.4'
F F 0.0171 0.0103 'International Tables Vol C Tables 4.2.6.8 and 6.1.1.4'
N N 0.0061 0.0033 'International Tables Vol C Tables 4.2.6.8 and 6.1.1.4'
O O 0.0106 0.006 'International Tables Vol C Tables 4.2.6.8 and 6.1.1.4'
P P 0.1023 0.0942 'International Tables Vol C Tables 4.2.6.8 and 6.1.1.4'
Ru Ru -1.2594 0.8363 'International Tables Vol C Tables 4.2.6.8 and 6.1.1.4'
S S 0.1246 0.1234 'International Tables Vol C Tables 4.2.6.8 and 6.1.1.4'

loop_
_geom_angle_atom_site_label_1
_geom_angle_atom_site_label_2
_geom_angle_atom_site_label_3
_geom_angle
_geom_angle_site_symmetry_1
_geom_angle_site_symmetry_3
_geom_angle_publ_flag
N2 Ru1 N1 172.8(2) . . y
N2 Ru1 S1 92.44(16) . . y
N1 Ru1 S1 84.96(14) . . y
N2 Ru1 S2 82.89(16) . . y
N1 Ru1 S2 90.30(15) . . y
S1 Ru1 S2 87.56(7) . . y
N2 Ru1 P1 94.19(15) . . y
N1 Ru1 P1 92.80(15) . . y
S1 Ru1 P1 97.96(6) . . y
S2 Ru1 P1 173.88(7) . . y
N2 Ru1 Cl1 89.21(16) . . y
N1 Ru1 Cl1 92.97(15) . . y
S1 Ru1 Cl1 176.03(7) . . y
S2 Ru1 Cl1 89.06(7) . . y
P1 Ru1 Cl1 85.51(6) . . y
C12 N2 C16 115.1(6) . . ?
C12 N2 Ru1 128.3(5) . . ?
C16 N2 Ru1 116.4(5) . . ?
C1 N1 C5 116.5(6) . . ?
C1 N1 Ru1 117.6(5) . . ?
C5 N1 Ru1 125.8(5) . . ?
C29 P1 C17 101.2(3) . . ?
C29 P1 C23 103.5(3) . . ?
C17 P1 C23 101.0(3) . . ?
C29 P1 Ru1 113.7(2) . . ?
C17 P1 Ru1 115.3(2) . . ?
C23 P1 Ru1 119.7(2) . . ?
C7 S2 C8 101.7(4) . . ?
C7 S2 Ru1 110.5(3) . . ?
C8 S2 Ru1 104.0(3) . . ?
C9 S1 C10 100.9(3) . . ?
C9 S1 Ru1 103.8(3) . . ?
C10 S1 Ru1 110.1(2) . . ?
N2 C16 C15 123.7(8) . . ?
N2 C16 H16 118.1 . . ?
C15 C16 H16 118.1 . . ?
C16 C15 C14 119.0(9) . . ?
C16 C15 H15 120.5 . . ?
C14 C15 H15 120.5 . . ?
C13 C14 C15 118.4(9) . . ?
C13 C14 H14 120.8 . . ?
C15 C14 H14 120.8 . . ?
C14 C13 C12 120.0(9) . . ?
C14 C13 H13 120 . . ?
C12 C13 H13 120 . . ?
N2 C12 C13 123.7(8) . . ?
N2 C12 C11 118.9(6) . . ?
C13 C12 C11 117.4(8) . . ?
C12 C11 C10 113.2(6) . . ?
C12 C11 H11A 108.9 . . ?
C10 C11 H11A 108.9 . . ?
C12 C11 H11B 108.9 . . ?
C10 C11 H11B 108.9 . . ?
H11A C11 H11B 107.8 . . ?
C11 C10 S1 111.7(5) . . ?
C11 C10 H10A 109.3 . . ?
S1 C10 H10A 109.3 . . ?
C11 C10 H10B 109.3 . . ?
S1 C10 H10B 109.3 . . ?
H10A C10 H10B 107.9 . . ?
C8 C9 S1 113.4(5) . . ?
C8 C9 H9A 108.9 . . ?
S1 C9 H9A 108.9 . . ?
C8 C9 H9B 108.9 . . ?
S1 C9 H9B 108.9 . . ?
H9A C9 H9B 107.7 . . ?
C9 C8 S2 112.3(6) . . ?
C9 C8 H8A 109.1 . . ?
S2 C8 H8A 109.1 . . ?
C9 C8 H8B 109.1 . . ?
S2 C8 H8B 109.1 . . ?
H8A C8 H8B 107.9 . . ?
C6 C7 S2 111.1(5) . . ?
C6 C7 H7A 109.4 . . ?
S2 C7 H7A 109.4 . . ?
C6 C7 H7B 109.4 . . ?
S2 C7 H7B 109.4 . . ?
H7A C7 H7B 108 . . ?
C5 C6 C7 112.7(6) . . ?
C5 C6 H6A 109 . . ?
C7 C6 H6A 109 . . ?
C5 C6 H6B 109 . . ?
C7 C6 H6B 109 . . ?
H6A C6 H6B 107.8 . . ?
N1 C5 C4 120.9(7) . . ?
N1 C5 C6 120.3(7) . . ?
C4 C5 C6 118.6(8) . . ?
C3 C4 C5 120.7(8) . . ?
C3 C4 H4 119.7 . . ?
C5 C4 H4 119.7 . . ?
C4 C3 C2 119.0(8) . . ?
C4 C3 H3 120.5 . . ?
C2 C3 H3 120.5 . . ?
C1 C2 C3 117.3(8) . . ?
C1 C2 H2 121.4 . . ?
C3 C2 H2 121.4 . . ?
N1 C1 C2 125.6(7) . . ?
N1 C1 H1 117.2 . . ?
C2 C1 H1 117.2 . . ?
C18 C17 C22 117.2(6) . . ?
C18 C17 P1 120.5(5) . . ?
C22 C17 P1 122.2(5) . . ?
C17 C18 C19 121.2(6) . . ?
C17 C18 H18 119.4 . . ?
C19 C18 H18 119.4 . . ?
C20 C19 C18 119.4(7) . . ?
C20 C19 H19 120.3 . . ?
C18 C19 H19 120.3 . . ?
C19 C20 C21 120.4(7) . . ?
C19 C20 H20 119.8 . . ?
C21 C20 H20 119.8 . . ?
C20 C21 C22 119.7(6) . . ?
C20 C21 H21 120.1 . . ?
C22 C21 H21 120.1 . . ?
C21 C22 C17 122.0(6) . . ?
C21 C22 H22 119 . . ?
C17 C22 H22 119 . . ?
C24 C23 C28 115.8(6) . . ?
C24 C23 P1 122.6(5) . . ?
C28 C23 P1 121.5(5) . . ?
C25 C24 C23 121.1(7) . . ?
C25 C24 H24 119.4 . . ?
C23 C24 H24 119.4 . . ?
C26 C25 C24 120.7(7) . . ?
C26 C25 H25 119.7 . . ?
C24 C25 H25 119.7 . . ?
C27 C26 C25 119.5(8) . . ?
C27 C26 H26 120.2 . . ?
C25 C26 H26 120.2 . . ?
C26 C27 C28 120.7(7) . . ?
C26 C27 H27 119.7 . . ?
C28 C27 H27 119.7 . . ?
C27 C28 C23 122.1(7) . . ?
C27 C28 H28 118.9 . . ?
C23 C28 H28 118.9 . . ?
C30 C29 C34 116.6(6) . . ?
C30 C29 P1 119.7(5) . . ?
C34 C29 P1 123.7(5) . . ?
C31 C30 C29 123.5(7) . . ?
C31 C30 H30 118.2 . . ?
C29 C30 H30 118.2 . . ?
C32 C31 C30 119.0(8) . . ?
C32 C31 H31 120.5 . . ?
C30 C31 H31 120.5 . . ?
C31 C32 C33 119.9(8) . . ?
C31 C32 H32 120.1 . . ?
C33 C32 H32 120.1 . . ?
C32 C33 C34 120.2(8) . . ?
C32 C33 H33 119.9 . . ?
C34 C33 H33 119.9 . . ?
C29 C34 C33 120.8(7) . . ?
C29 C34 H34 119.6 . . ?
C33 C34 H34 119.6 . . ?
F1 P2 F6 90.2(4) . . ?
F1 P2 F4 93.8(5) . . ?
F6 P2 F4 174.2(5) . . ?
F1 P2 F2 92.8(4) . . ?
F6 P2 F2 95.8(4) . . ?
F4 P2 F2 88.3(4) . . ?
F1 P2 F3 178.3(4) . . ?
F6 P2 F3 89.7(4) . . ?
F4 P2 F3 86.2(4) . . ?
F2 P2 F3 88.9(4) . . ?
F1 P2 F5 90.0(4) . . ?
F6 P2 F5 84.2(4) . . ?
F4 P2 F5 91.5(4) . . ?
F2 P2 F5 177.2(4) . . ?
F3 P2 F5 88.3(3) . . ?

loop_
_geom_bond_atom_site_label_1
_geom_bond_atom_site_label_2
_geom_bond_distance
_geom_bond_site_symmetry_2
_geom_bond_publ_flag
Ru1 N2 2.138(6) . y
Ru1 N1 2.154(5) . y
Ru1 S1 2.2918(18) . y
Ru1 S2 2.3664(19) . y
Ru1 P1 2.3979(17) . y
Ru1 Cl1 2.4411(18) . y
N2 C12 1.335(8) . ?
N2 C16 1.370(8) . ?
N1 C1 1.346(7) . ?
N1 C5 1.351(8) . ?
P1 C29 1.818(6) . ?
P1 C17 1.832(6) . ?
P1 C23 1.835(6) . ?
S2 C7 1.806(7) . ?
S2 C8 1.807(7) . ?
S1 C9 1.823(7) . ?
S1 C10 1.826(6) . ?
C16 C15 1.371(10) . ?
C16 H16 0.93 . ?
C15 C14 1.379(11) . ?
C15 H15 0.93 . ?
C14 C13 1.351(11) . ?
C14 H14 0.93 . ?
C13 C12 1.383(9) . ?
C13 H13 0.93 . ?
C12 C11 1.491(9) . ?
C11 C10 1.522(7) . ?
C11 H11A 0.97 . ?
C11 H11B 0.97 . ?
C10 H10A 0.97 . ?
C10 H10B 0.97 . ?
C9 C8 1.485(9) . ?
C9 H9A 0.97 . ?
C9 H9B 0.97 . ?
C8 H8A 0.97 . ?
C8 H8B 0.97 . ?
C7 C6 1.526(9) . ?
C7 H7A 0.97 . ?
C7 H7B 0.97 . ?
C6 C5 1.475(9) . ?
C6 H6A 0.97 . ?
C6 H6B 0.97 . ?
C5 C4 1.398(9) . ?
C4 C3 1.368(10) . ?
C4 H4 0.93 . ?
C3 C2 1.378(10) . ?
C3 H3 0.93 . ?
C2 C1 1.373(8) . ?
C2 H2 0.93 . ?
C1 H1 0.93 . ?
C17 C18 1.379(8) . ?
C17 C22 1.387(8) . ?
C18 C19 1.411(9) . ?
C18 H18 0.93 . ?
C19 C20 1.360(9) . ?
C19 H19 0.93 . ?
C20 C21 1.371(8) . ?
C20 H20 0.93 . ?
C21 C22 1.378(8) . ?
C21 H21 0.93 . ?
C22 H22 0.93 . ?
C23 C24 1.396(8) . ?
C23 C28 1.399(8) . ?
C24 C25 1.392(8) . ?
C24 H24 0.93 . ?
C25 C26 1.369(9) . ?
C25 H25 0.93 . ?
C26 C27 1.347(9) . ?
C26 H26 0.93 . ?
C27 C28 1.380(8) . ?
C27 H27 0.93 . ?
C28 H28 0.93 . ?
C29 C30 1.378(8) . ?
C29 C34 1.389(8) . ?
C30 C31 1.377(8) . ?
C30 H30 0.93 . ?
C31 C32 1.369(10) . ?
C31 H31 0.93 . ?
C32 C33 1.378(10) . ?
C32 H32 0.93 . ?
C33 C34 1.397(9) . ?
C33 H33 0.93 . ?
C34 H34 0.93 . ?
P2 F1 1.488(6) . ?
P2 F6 1.501(6) . ?
P2 F4 1.506(5) . ?
P2 F2 1.518(5) . ?
P2 F3 1.562(6) . ?
P2 F5 1.569(5) . ?

loop_
_geom_torsion_atom_site_label_1
_geom_torsion_atom_site_label_2
_geom_torsion_atom_site_label_3
_geom_torsion_atom_site_label_4
_geom_torsion
_geom_torsion_site_symmetry_1
_geom_torsion_site_symmetry_2
_geom_torsion_site_symmetry_3
_geom_torsion_site_symmetry_4
_geom_torsion_publ_flag
N1 Ru1 N2 C12 -98.2(18) . . . . ?
S1 Ru1 N2 C12 -29.6(6) . . . . ?
S2 Ru1 N2 C12 -116.8(6) . . . . ?
P1 Ru1 N2 C12 68.6(6) . . . . ?
Cl1 Ru1 N2 C12 154.1(6) . . . . ?
N1 Ru1 N2 C16 76.4(19) . . . . ?
S1 Ru1 N2 C16 145.1(5) . . . . ?
S2 Ru1 N2 C16 57.8(5) . . . . ?
P1 Ru1 N2 C16 -116.8(5) . . . . ?
Cl1 Ru1 N2 C16 -31.3(5) . . . . ?
N2 Ru1 N1 C1 122.9(17) . . . . ?
S1 Ru1 N1 C1 53.9(5) . . . . ?
S2 Ru1 N1 C1 141.4(5) . . . . ?
P1 Ru1 N1 C1 -43.9(5) . . . . ?
Cl1 Ru1 N1 C1 -129.5(5) . . . . ?
N2 Ru1 N1 C5 -53(2) . . . . ?
S1 Ru1 N1 C5 -122.3(5) . . . . ?
S2 Ru1 N1 C5 -34.8(5) . . . . ?
P1 Ru1 N1 C5 139.9(5) . . . . ?
Cl1 Ru1 N1 C5 54.3(5) . . . . ?
N2 Ru1 P1 C29 3.2(3) . . . . ?
N1 Ru1 P1 C29 -178.5(3) . . . . ?
S1 Ru1 P1 C29 96.2(2) . . . . ?
S2 Ru1 P1 C29 -58.1(7) . . . . ?
Cl1 Ru1 P1 C29 -85.7(2) . . . . ?
N2 Ru1 P1 C17 119.4(3) . . . . ?
N1 Ru1 P1 C17 -62.2(3) . . . . ?
S1 Ru1 P1 C17 -147.5(2) . . . . ?
S2 Ru1 P1 C17 58.1(7) . . . . ?
Cl1 Ru1 P1 C17 30.5(2) . . . . ?
N2 Ru1 P1 C23 -119.8(3) . . . . ?
N1 Ru1 P1 C23 58.6(3) . . . . ?
S1 Ru1 P1 C23 -26.7(2) . . . . ?
S2 Ru1 P1 C23 18E1(7) . . . . ?
Cl1 Ru1 P1 C23 151.3(2) . . . . ?
N2 Ru1 S2 C7 -165.9(3) . . . . ?
N1 Ru1 S2 C7 16.4(3) . . . . ?
S1 Ru1 S2 C7 101.3(3) . . . . ?
P1 Ru1 S2 C7 -104.1(7) . . . . ?
Cl1 Ru1 S2 C7 -76.6(3) . . . . ?
N2 Ru1 S2 C8 85.6(3) . . . . ?
N1 Ru1 S2 C8 -92.1(3) . . . . ?
S1 Ru1 S2 C8 -7.1(3) . . . . ?
P1 Ru1 S2 C8 147.5(7) . . . . ?
Cl1 Ru1 S2 C8 175.0(3) . . . . ?
N2 Ru1 S1 C9 -96.9(3) . . . . ?
N1 Ru1 S1 C9 76.4(3) . . . . ?
S2 Ru1 S1 C9 -14.1(3) . . . . ?
P1 Ru1 S1 C9 168.5(3) . . . . ?
Cl1 Ru1 S1 C9 17.6(11) . . . . ?
N2 Ru1 S1 C10 10.4(3) . . . . ?
N1 Ru1 S1 C10 -176.4(3) . . . . ?
S2 Ru1 S1 C10 93.1(2) . . . . ?
P1 Ru1 S1 C10 -84.2(3) . . . . ?
Cl1 Ru1 S1 C10 124.9(10) . . . . ?
C12 N2 C16 C15 -2.5(11) . . . . ?
Ru1 N2 C16 C15 -177.9(6) . . . . ?
N2 C16 C15 C14 0.2(14) . . . . ?
C16 C15 C14 C13 0.4(15) . . . . ?
C15 C14 C13 C12 1.4(15) . . . . ?
C16 N2 C12 C13 4.4(10) . . . . ?
Ru1 N2 C12 C13 179.1(5) . . . . ?
C16 N2 C12 C11 -176.0(6) . . . . ?
Ru1 N2 C12 C11 -1.3(9) . . . . ?
C14 C13 C12 N2 -4.0(13) . . . . ?
C14 C13 C12 C11 176.4(8) . . . . ?
N2 C12 C11 C10 63.7(8) . . . . ?
C13 C12 C11 C10 -116.7(7) . . . . ?
C12 C11 C10 S1 -78.1(7) . . . . ?
C9 S1 C10 C11 141.5(5) . . . . ?
Ru1 S1 C10 C11 32.3(6) . . . . ?
C10 S1 C9 C8 -73.9(6) . . . . ?
Ru1 S1 C9 C8 40.1(6) . . . . ?
S1 C9 C8 S2 -50.1(7) . . . . y
C7 S2 C8 C9 -81.3(6) . . . . ?
Ru1 S2 C8 C9 33.5(6) . . . . ?
C8 S2 C7 C6 137.5(6) . . . . ?
Ru1 S2 C7 C6 27.5(6) . . . . ?
S2 C7 C6 C5 -78.0(7) . . . . ?
C1 N1 C5 C4 0.2(9) . . . . ?
Ru1 N1 C5 C4 176.4(5) . . . . ?
C1 N1 C5 C6 -175.2(6) . . . . ?
Ru1 N1 C5 C6 1.0(9) . . . . ?
C7 C6 C5 N1 66.3(8) . . . . ?
C7 C6 C5 C4 -109.3(7) . . . . ?
N1 C5 C4 C3 1.6(11) . . . . ?
C6 C5 C4 C3 177.2(8) . . . . ?
C5 C4 C3 C2 -1.8(13) . . . . ?
C4 C3 C2 C1 0.2(12) . . . . ?
C5 N1 C1 C2 -2.0(10) . . . . ?
Ru1 N1 C1 C2 -178.5(5) . . . . ?
C3 C2 C1 N1 1.8(11) . . . . ?
C29 P1 C17 C18 164.8(6) . . . . ?
C23 P1 C17 C18 -88.9(6) . . . . ?
Ru1 P1 C17 C18 41.6(6) . . . . ?
C29 P1 C17 C22 -19.5(6) . . . . ?
C23 P1 C17 C22 86.8(6) . . . . ?
Ru1 P1 C17 C22 -142.7(5) . . . . ?
C22 C17 C18 C19 -1.0(11) . . . . ?
P1 C17 C18 C19 174.9(6) . . . . ?
C17 C18 C19 C20 2.2(12) . . . . ?
C18 C19 C20 C21 -1.8(12) . . . . ?
C19 C20 C21 C22 0.2(11) . . . . ?
C20 C21 C22 C17 1.0(11) . . . . ?
C18 C17 C22 C21 -0.6(10) . . . . ?
P1 C17 C22 C21 -176.4(5) . . . . ?
C29 P1 C23 C24 110.6(5) . . . . ?
C17 P1 C23 C24 6.1(6) . . . . ?
Ru1 P1 C23 C24 -121.6(5) . . . . ?
C29 P1 C23 C28 -72.5(5) . . . . ?
C17 P1 C23 C28 -177.0(5) . . . . ?
Ru1 P1 C23 C28 55.3(6) . . . . ?
C28 C23 C24 C25 1.7(9) . . . . ?
P1 C23 C24 C25 178.8(5) . . . . ?
C23 C24 C25 C26 -1.2(11) . . . . ?
C24 C25 C26 C27 1.1(11) . . . . ?
C25 C26 C27 C28 -1.6(11) . . . . ?
C26 C27 C28 C23 2.2(11) . . . . ?
C24 C23 C28 C27 -2.2(9) . . . . ?
P1 C23 C28 C27 -179.3(5) . . . . ?
C17 P1 C29 C30 -70.5(5) . . . . ?
C23 P1 C29 C30 -174.8(5) . . . . ?
Ru1 P1 C29 C30 53.7(5) . . . . ?
C17 P1 C29 C34 109.5(6) . . . . ?
C23 P1 C29 C34 5.1(6) . . . . ?
Ru1 P1 C29 C34 -126.3(5) . . . . ?
C34 C29 C30 C31 -0.1(9) . . . . ?
P1 C29 C30 C31 179.9(5) . . . . ?
C29 C30 C31 C32 1.1(10) . . . . ?
C30 C31 C32 C33 -0.9(11) . . . . ?
C31 C32 C33 C34 -0.2(12) . . . . ?
C30 C29 C34 C33 -1.0(9) . . . . ?
P1 C29 C34 C33 179.0(5) . . . . ?
C32 C33 C34 C29 1.2(11) . . . . ?
